data_7247798
loop_
_publ_author_name
'Yang, Yuan-Yu'
'Xue, Jian-Hua'
'Yang, Dong-Dong'
'Zhang, Li-Yang'
'Ma, Qi'
'Zhao, Xuan'

_publ_section_title
;
 Effects of solvents and metal ions on the synthesis, structural diversity
 and magnetic properties of the
 5&#x2032;-nitro-[1,1&#x2032;:3&#x2032;,1&#x2032;&#x2032;-terphenyl]-3,3&#x2032;&#x2032;,5,5&#x2032;&#x2032;-tetracarboxylic
 acid ligand and a highly sensitive sensor for Fe3+
;
_journal_issue 2
_journal_name_full CrystEngComm
_journal_page_first 170
_journal_page_last 179
_journal_paper_doi 10.1039/D3CE01076G
_journal_volume 26
_journal_year 2024
_chemical_formula_sum 'C32 H27 Co2 N3 O15'
_chemical_formula_weight 811.42
_space_group_crystal_system monoclinic
_space_group_IT_number 15
_space_group_name_Hall '-C 2yc'
_space_group_name_H-M_alt 'C 1 2/c 1'
_atom_sites_solution_hydrogens mixed
_audit_creation_method SHELXL-2014/7
_audit_update_record
;
2020-07-25 deposited with the CCDC.	2023-11-27 downloaded from the CCDC.
;
_cell_angle_alpha 90
_cell_angle_beta 111.057(3)
_cell_angle_gamma 90
_cell_formula_units_Z 4
_cell_length_a 19.1756(19)
_cell_length_b 11.7383(12)
_cell_length_c 15.5273(14)
_cell_measurement_reflns_used 5175
_cell_measurement_temperature 297(2)
_cell_measurement_theta_max 27.72
_cell_measurement_theta_min 2.91
_cell_volume 3261.6(6)
_computing_cell_refinement 'Bruker SAINT'
_computing_data_collection 'Bruker APEX2'
_computing_data_reduction 'Bruker SAINT'
_computing_molecular_graphics 'Bruker SHELXTL'
_computing_publication_material 'Bruker SHELXTL'
_computing_structure_refinement 'SHELXL-2014 (Sheldrick 2014)'
_computing_structure_solution 'SHELXS-97 (Sheldrick 2008)'
_diffrn_ambient_temperature 297(2)
_diffrn_measured_fraction_theta_full 0.997
_diffrn_measured_fraction_theta_max 0.989
_diffrn_measurement_device_type 'Bruker APEX-II CCD'
_diffrn_measurement_method '\f and \w scans'
_diffrn_radiation_type MoK\a
_diffrn_radiation_wavelength 0.71073
_diffrn_reflns_av_R_equivalents 0.0521
_diffrn_reflns_av_unetI/netI 0.0511
_diffrn_reflns_Laue_measured_fraction_full 0.997
_diffrn_reflns_Laue_measured_fraction_max 0.989
_diffrn_reflns_limit_h_max 25
_diffrn_reflns_limit_h_min -25
_diffrn_reflns_limit_k_max 15
_diffrn_reflns_limit_k_min -15
_diffrn_reflns_limit_l_max 20
_diffrn_reflns_limit_l_min -20
_diffrn_reflns_number 17722
_diffrn_reflns_point_group_measured_fraction_full 0.997
_diffrn_reflns_point_group_measured_fraction_max 0.989
_diffrn_reflns_theta_full 25.242
_diffrn_reflns_theta_max 28.325
_diffrn_reflns_theta_min 2.913
_exptl_absorpt_coefficient_mu 1.098
_exptl_absorpt_correction_type multi-scan
_exptl_absorpt_process_details SADABS
_exptl_crystal_colour pink
_exptl_crystal_density_diffrn 1.652
_exptl_crystal_description block
_exptl_crystal_F_000 1656
_exptl_crystal_size_max 0.25
_exptl_crystal_size_mid 0.25
_exptl_crystal_size_min 0.15
_exptl_transmission_factor_max 0.7457
_exptl_transmission_factor_min 0.6827
_refine_diff_density_max 1.489
_refine_diff_density_min -0.467
_refine_diff_density_rms 0.098
_refine_ls_extinction_method none
_refine_ls_goodness_of_fit_ref 1.050
_refine_ls_hydrogen_treatment constr
_refine_ls_matrix_type full
_refine_ls_number_parameters 241
_refine_ls_number_reflns 4021
_refine_ls_number_restraints 0
_refine_ls_restrained_S_all 1.050
_refine_ls_R_factor_all 0.0887
_refine_ls_R_factor_gt 0.0545
_refine_ls_shift/su_max 0.000
_refine_ls_shift/su_mean 0.000
_refine_ls_structure_factor_coef Fsqd
_refine_ls_weighting_details 'w=1/[\s^2^(Fo^2^)+(0.0595P)^2^+13.6669P] where P=(Fo^2^+2Fc^2^)/3'
_refine_ls_weighting_scheme calc
_refine_ls_wR_factor_gt 0.1353
_refine_ls_wR_factor_ref 0.1508
_reflns_Friedel_coverage 0.000
_reflns_number_gt 2811
_reflns_number_total 4021
_reflns_threshold_expression 'I > 2\s(I)'
_cod_data_source_file d3ce01076g2.cif
_cod_data_source_block complex2
_cod_depositor_comments 'Adding full bibliography for 7247796--7247799.cif.'
_cod_original_sg_symbol_H-M 'C 2/c'
_cod_database_code 7247798
_shelx_shelxl_version_number 2014/7
_shelx_space_group_comment
;
The symmetry employed for this shelxl refinement is uniquely defined
by the following loop, which should always be used as a source of
symmetry information in preference to the above space-group names.
They are only intended as comments.
;

loop_
_space_group_symop_operation_xyz
'x, y, z'
'-x, y, -z+1/2'
'x+1/2, y+1/2, z'
'-x+1/2, y+1/2, -z+1/2'
'-x, -y, -z'
'x, -y, z-1/2'
'-x+1/2, -y+1/2, -z'
'x+1/2, -y+1/2, z-1/2'

loop_
_atom_site_label
_atom_site_type_symbol
_atom_site_fract_x
_atom_site_fract_y
_atom_site_fract_z
_atom_site_U_iso_or_equiv
_atom_site_adp_type
_atom_site_occupancy
_atom_site_site_symmetry_order
_atom_site_calc_flag
_atom_site_refinement_flags_posn
_atom_site_refinement_flags_adp
_atom_site_refinement_flags_occupancy
_atom_site_disorder_assembly
_atom_site_disorder_group
Co1 Co 0.22367(3) 0.17078(4) 0.14206(3) 0.03017(17) Uani 1 1 d . . . . .
C1 C 0.2997(2) 0.2555(3) 0.3353(2) 0.0281(8) Uani 1 1 d . . . . .
C2 C 0.32112(19) 0.2203(3) 0.4347(2) 0.0246(7) Uani 1 1 d . . . . .
C3 C 0.28897(19) 0.1237(3) 0.4567(2) 0.0257(7) Uani 1 1 d . . . . .
H3 H 0.2530 0.0831 0.4102 0.031 Uiso 1 1 calc R U . . .
C4 C 0.3103(2) 0.0875(3) 0.5477(2) 0.0261(7) Uani 1 1 d . . . . .
C5 C 0.2755(2) -0.0128(3) 0.5753(3) 0.0310(8) Uani 1 1 d . . . . .
C6 C 0.3639(2) 0.1490(3) 0.6163(2) 0.0264(8) Uani 1 1 d . . . . .
H6 H 0.3787 0.1241 0.6771 0.032 Uiso 1 1 calc R U . . .
C7 C 0.39581(19) 0.2466(3) 0.5964(2) 0.0248(7) Uani 1 1 d . . . . .
C8 C 0.3743(2) 0.2818(3) 0.5050(2) 0.0260(7) Uani 1 1 d . . . . .
H8 H 0.3956 0.3468 0.4905 0.031 Uiso 1 1 calc R U . . .
C9 C 0.4503(2) 0.3120(3) 0.6739(2) 0.0263(8) Uani 1 1 d . . . . .
C10 C 0.5000 0.2550(4) 0.7500 0.0270(11) Uani 1 2 d S T P . .
H10 H 0.5000 0.1758 0.7500 0.032 Uiso 1 2 calc R U P . .
C11 C 0.4514(2) 0.4303(3) 0.6732(2) 0.0280(8) Uani 1 1 d . . . . .
H11 H 0.4202 0.4709 0.6226 0.034 Uiso 1 1 calc R U . . .
C12 C 0.5000 0.4865(4) 0.7500 0.0292(11) Uani 1 2 d S T P . .
C13 C 0.1382(2) 0.3857(4) 0.1379(3) 0.0404(10) Uani 1 1 d . . . . .
H13 H 0.1746 0.3955 0.1962 0.048 Uiso 1 1 calc R U . . .
C14 C 0.0839(2) 0.4667(4) 0.1064(3) 0.0400(10) Uani 1 1 d . . . . .
H14 H 0.0834 0.5287 0.1435 0.048 Uiso 1 1 calc R U . . .
C15 C 0.0295(2) 0.4566(3) 0.0191(3) 0.0303(8) Uani 1 1 d . . . . .
C16 C 0.0346(3) 0.3630(5) -0.0312(3) 0.074(2) Uani 1 1 d . . . . .
H16 H 0.0002 0.3525 -0.0907 0.088 Uiso 1 1 calc R U . . .
C17 C 0.0908(3) 0.2847(5) 0.0066(3) 0.075(2) Uani 1 1 d . . . . .
H17 H 0.0929 0.2218 -0.0288 0.090 Uiso 1 1 calc R U . . .
N1 N 0.5000 0.6112(4) 0.7500 0.0409(12) Uani 1 2 d S T P . .
N2 N 0.14197(19) 0.2936(3) 0.0901(2) 0.0340(7) Uani 1 1 d . . . . .
O1 O 0.24746(15) 0.1994(2) 0.27800(17) 0.0349(6) Uani 1 1 d . . . . .
O2 O 0.3342(2) 0.3348(3) 0.31493(19) 0.0508(9) Uani 1 1 d . . . . .
O3 O 0.22543(16) -0.0712(2) 0.51698(18) 0.0397(7) Uani 1 1 d . . . . .
O4 O 0.29663(17) -0.0364(3) 0.66040(18) 0.0437(8) Uani 1 1 d . . . . .
O5 O 0.4794(3) 0.6597(3) 0.6775(3) 0.0800(14) Uani 1 1 d . . . . .
O6 O 0.13648(17) 0.0573(3) 0.1473(2) 0.0500(8) Uani 1 1 d . . . . .
H6A H 0.1632 0.0677 0.1166 0.075 Uiso 1 1 d R U . . .
H6B H 0.1248 -0.0140 0.1387 0.075 Uiso 1 1 d R U . . .
O7 O 0.30603(17) 0.2876(3) 0.1356(2) 0.0461(8) Uani 1 1 d . . . . .
H7A H 0.3226 0.3200 0.1856 0.069 Uiso 1 1 d R U . . .
H7B H 0.2912 0.3370 0.0960 0.069 Uiso 1 1 d R U . . .
O8 O 0.0411(7) 0.5862(11) 0.2691(8) 0.144(5) Uani 0.5 1 d . . P . .
H8A H 0.0861 0.5734 0.2921 0.217 Uiso 0.5 1 d R U P . .
H8B H 0.0325 0.6435 0.2937 0.217 Uiso 0.5 1 d R U P . .

loop_
_atom_site_aniso_label
_atom_site_aniso_U_11
_atom_site_aniso_U_22
_atom_site_aniso_U_33
_atom_site_aniso_U_23
_atom_site_aniso_U_13
_atom_site_aniso_U_12
Co1 0.0341(3) 0.0301(3) 0.0204(2) 0.0004(2) 0.00264(19) 0.0107(2)
C1 0.035(2) 0.0255(18) 0.0193(16) -0.0010(14) 0.0039(14) 0.0051(16)
C2 0.0243(17) 0.0259(17) 0.0179(16) -0.0010(13) 0.0006(13) 0.0028(15)
C3 0.0253(18) 0.0276(18) 0.0196(16) -0.0062(14) 0.0023(13) -0.0023(15)
C4 0.0286(18) 0.0254(18) 0.0226(16) -0.0024(14) 0.0074(14) -0.0014(15)
C5 0.033(2) 0.032(2) 0.0276(18) -0.0033(15) 0.0100(15) -0.0073(17)
C6 0.0277(18) 0.0292(19) 0.0177(15) 0.0023(13) 0.0025(13) -0.0014(15)
C7 0.0221(17) 0.0267(17) 0.0192(16) -0.0020(14) -0.0005(13) 0.0004(14)
C8 0.0271(18) 0.0235(17) 0.0234(17) -0.0001(14) 0.0043(14) -0.0022(15)
C9 0.0267(18) 0.0274(18) 0.0179(15) -0.0014(13) -0.0003(13) -0.0021(15)
C10 0.027(3) 0.022(2) 0.024(2) 0.000 -0.001(2) 0.000
C11 0.0265(18) 0.0276(18) 0.0207(16) 0.0012(14) -0.0029(13) 0.0006(15)
C12 0.029(3) 0.023(2) 0.028(3) 0.000 0.002(2) 0.000
C13 0.044(2) 0.042(2) 0.0278(19) -0.0017(18) 0.0035(17) 0.013(2)
C14 0.045(2) 0.037(2) 0.032(2) -0.0059(17) 0.0063(18) 0.0145(19)
C15 0.0293(19) 0.0268(18) 0.0328(19) 0.0031(16) 0.0085(15) 0.0088(16)
C16 0.069(4) 0.074(4) 0.042(3) -0.028(3) -0.023(2) 0.047(3)
C17 0.076(4) 0.065(3) 0.047(3) -0.030(3) -0.021(3) 0.048(3)
N1 0.039(3) 0.027(2) 0.039(3) 0.000 -0.007(2) 0.000
N2 0.0359(18) 0.0334(17) 0.0277(16) 0.0003(14) 0.0053(14) 0.0112(15)
O1 0.0377(15) 0.0428(16) 0.0173(12) -0.0039(11) 0.0017(11) -0.0053(13)
O2 0.080(2) 0.0391(17) 0.0258(14) 0.0003(13) 0.0093(14) -0.0224(17)
O3 0.0468(17) 0.0373(16) 0.0315(14) -0.0053(12) 0.0097(12) -0.0171(14)
O4 0.0537(19) 0.0454(17) 0.0259(14) 0.0022(12) 0.0068(13) -0.0225(15)
O5 0.119(4) 0.0316(18) 0.054(2) 0.0152(16) -0.012(2) -0.003(2)
O6 0.0463(18) 0.0362(16) 0.068(2) 0.0015(15) 0.0213(16) -0.0020(14)
O7 0.0514(19) 0.0519(19) 0.0338(16) 0.0094(14) 0.0139(14) 0.0040(15)
O8 0.153(11) 0.145(11) 0.107(9) -0.032(8) 0.012(8) 0.062(9)

loop_
_atom_type_symbol
_atom_type_description
_atom_type_scat_dispersion_real
_atom_type_scat_dispersion_imag
_atom_type_scat_source
C C 0.0033 0.0016 'International Tables Vol C Tables 4.2.6.8 and 6.1.1.4'
H H 0.0000 0.0000 'International Tables Vol C Tables 4.2.6.8 and 6.1.1.4'
Co Co 0.3494 0.9721 'International Tables Vol C Tables 4.2.6.8 and 6.1.1.4'
N N 0.0061 0.0033 'International Tables Vol C Tables 4.2.6.8 and 6.1.1.4'
O O 0.0106 0.0060 'International Tables Vol C Tables 4.2.6.8 and 6.1.1.4'

loop_
_geom_angle_atom_site_label_1
_geom_angle_atom_site_label_2
_geom_angle_atom_site_label_3
_geom_angle
_geom_angle_site_symmetry_1
_geom_angle_site_symmetry_3
_geom_angle_publ_flag
O1 Co1 O4 95.50(11) . 6 ?
O1 Co1 N2 98.42(12) . . ?
O4 Co1 N2 165.92(12) 6 . ?
O1 Co1 O7 92.83(11) . . ?
O4 Co1 O7 91.22(13) 6 . ?
N2 Co1 O7 90.21(13) . . ?
O1 Co1 O6 87.16(12) . . ?
O4 Co1 O6 91.09(13) 6 . ?
N2 Co1 O6 87.50(13) . . ?
O7 Co1 O6 177.68(12) . . ?
O1 Co1 O3 155.38(11) . 6 ?
O4 Co1 O3 60.47(10) 6 6 ?
N2 Co1 O3 105.46(11) . 6 ?
O7 Co1 O3 92.98(12) . 6 ?
O6 Co1 O3 87.97(12) . 6 ?
O1 Co1 C5 125.63(12) . 6 ?
O4 Co1 C5 30.34(11) 6 6 ?
N2 Co1 C5 135.60(12) . 6 ?
O7 Co1 C5 92.66(13) . 6 ?
O6 Co1 C5 89.22(13) . 6 ?
O3 Co1 C5 30.14(11) 6 6 ?
O1 Co1 H6A 104.6 . . ?
O4 Co1 H6A 81.5 6 . ?
N2 Co1 H6A 92.9 . . ?
O7 Co1 H6A 161.7 . . ?
O6 Co1 H6A 19.2 . . ?
O3 Co1 H6A 68.8 6 . ?
C5 Co1 H6A 72.6 6 . ?
O2 C1 O1 124.8(3) . . ?
O2 C1 C2 119.4(3) . . ?
O1 C1 C2 115.8(3) . . ?
C3 C2 C8 119.5(3) . . ?
C3 C2 C1 119.6(3) . . ?
C8 C2 C1 120.8(3) . . ?
C4 C3 C2 120.3(3) . . ?
C4 C3 H3 119.8 . . ?
C2 C3 H3 119.8 . . ?
C6 C4 C3 119.2(3) . . ?
C6 C4 C5 118.4(3) . . ?
C3 C4 C5 122.4(3) . . ?
O3 C5 O4 120.5(4) . . ?
O3 C5 C4 121.8(3) . . ?
O4 C5 C4 117.7(3) . . ?
O3 C5 Co1 65.2(2) . 6_556 ?
O4 C5 Co1 55.29(19) . 6_556 ?
C4 C5 Co1 172.7(3) . 6_556 ?
C7 C6 C4 121.6(3) . . ?
C7 C6 H6 119.2 . . ?
C4 C6 H6 119.2 . . ?
C6 C7 C8 118.7(3) . . ?
C6 C7 C9 118.9(3) . . ?
C8 C7 C9 122.4(3) . . ?
C7 C8 C2 120.6(3) . . ?
C7 C8 H8 119.7 . . ?
C2 C8 H8 119.7 . . ?
C11 C9 C10 118.6(3) . . ?
C11 C9 C7 121.1(3) . . ?
C10 C9 C7 120.3(3) . . ?
C9 C10 C9 122.6(5) 2_656 . ?
C9 C10 H10 118.7 2_656 . ?
C9 C10 H10 118.7 . . ?
C12 C11 C9 118.5(3) . . ?
C12 C11 H11 120.8 . . ?
C9 C11 H11 120.8 . . ?
C11 C12 C11 123.2(5) 2_656 . ?
C11 C12 N1 118.4(2) 2_656 . ?
C11 C12 N1 118.4(2) . . ?
N2 C13 C14 123.7(4) . . ?
N2 C13 H13 118.1 . . ?
C14 C13 H13 118.1 . . ?
C13 C14 C15 120.0(4) . . ?
C13 C14 H14 120.0 . . ?
C15 C14 H14 120.0 . . ?
C16 C15 C14 116.3(4) . . ?
C16 C15 C15 121.6(4) . 5_565 ?
C14 C15 C15 122.1(4) . 5_565 ?
C15 C16 C17 119.8(4) . . ?
C15 C16 H16 120.1 . . ?
C17 C16 H16 120.1 . . ?
N2 C17 C16 123.9(4) . . ?
N2 C17 H17 118.0 . . ?
C16 C17 H17 118.0 . . ?
O5 N1 O5 123.1(5) 2_656 . ?
O5 N1 C12 118.5(3) 2_656 . ?
O5 N1 C12 118.5(3) . . ?
C17 N2 C13 116.3(4) . . ?
C17 N2 Co1 121.3(3) . . ?
C13 N2 Co1 122.4(3) . . ?
C1 O1 Co1 130.4(3) . . ?
C5 O3 Co1 84.7(2) . 6_556 ?
C5 O4 Co1 94.4(2) . 6_556 ?
Co1 O6 H6A 40.3 . . ?
Co1 O6 H6B 138.7 . . ?
H6A O6 H6B 103.5 . . ?
Co1 O7 H7A 107.3 . . ?
Co1 O7 H7B 115.5 . . ?
H7A O7 H7B 107.1 . . ?
O8 O8 H8A 169.2 2 . ?
O8 O8 H8B 79.8 2 . ?
H8A O8 H8B 107.7 . . ?

loop_
_geom_bond_atom_site_label_1
_geom_bond_atom_site_label_2
_geom_bond_distance
_geom_bond_site_symmetry_2
_geom_bond_publ_flag
Co1 O1 2.021(2) . ?
Co1 O4 2.060(3) 6 ?
Co1 N2 2.067(3) . ?
Co1 O7 2.121(3) . ?
Co1 O6 2.162(3) . ?
Co1 O3 2.277(3) 6 ?
Co1 C5 2.498(4) 6 ?
Co1 H6A 1.6228 . ?
C1 O2 1.247(5) . ?
C1 O1 1.261(4) . ?
C1 C2 1.505(5) . ?
C2 C3 1.391(5) . ?
C2 C8 1.397(5) . ?
C3 C4 1.390(5) . ?
C3 H3 0.9300 . ?
C4 C6 1.387(5) . ?
C4 C5 1.490(5) . ?
C5 O3 1.260(4) . ?
C5 O4 1.265(5) . ?
C5 Co1 2.498(4) 6_556 ?
C6 C7 1.386(5) . ?
C6 H6 0.9300 . ?
C7 C8 1.391(5) . ?
C7 C9 1.491(5) . ?
C8 H8 0.9300 . ?
C9 C11 1.388(5) . ?
C9 C10 1.394(4) . ?
C10 C9 1.394(4) 2_656 ?
C10 H10 0.9300 . ?
C11 C12 1.388(4) . ?
C11 H11 0.9300 . ?
C12 C11 1.388(4) 2_656 ?
C12 N1 1.464(7) . ?
C13 N2 1.328(5) . ?
C13 C14 1.364(6) . ?
C13 H13 0.9300 . ?
C14 C15 1.387(5) . ?
C14 H14 0.9300 . ?
C15 C16 1.371(6) . ?
C15 C15 1.480(7) 5_565 ?
C16 C17 1.378(6) . ?
C16 H16 0.9300 . ?
C17 N2 1.319(5) . ?
C17 H17 0.9300 . ?
N1 O5 1.194(4) 2_656 ?
N1 O5 1.194(4) . ?
O3 Co1 2.277(3) 6_556 ?
O4 Co1 2.060(3) 6_556 ?
O6 H6A 0.8251 . ?
O6 H6B 0.8643 . ?
O7 H7A 0.8191 . ?
O7 H7B 0.8193 . ?
O8 O8 1.47(2) 2 ?
O8 H8A 0.8201 . ?
O8 H8B 0.8199 . ?

loop_
_geom_torsion_atom_site_label_1
_geom_torsion_atom_site_label_2
_geom_torsion_atom_site_label_3
_geom_torsion_atom_site_label_4
_geom_torsion
_geom_torsion_site_symmetry_1
_geom_torsion_site_symmetry_2
_geom_torsion_site_symmetry_3
_geom_torsion_site_symmetry_4
_geom_torsion_publ_flag
O2 C1 C2 C3 -172.5(4) . . . . ?
O1 C1 C2 C3 6.5(5) . . . . ?
O2 C1 C2 C8 5.8(5) . . . . ?
O1 C1 C2 C8 -175.1(3) . . . . ?
C8 C2 C3 C4 -0.9(5) . . . . ?
C1 C2 C3 C4 177.5(3) . . . . ?
C2 C3 C4 C6 0.1(5) . . . . ?
C2 C3 C4 C5 177.6(3) . . . . ?
C6 C4 C5 O3 178.6(4) . . . . ?
C3 C4 C5 O3 1.1(6) . . . . ?
C6 C4 C5 O4 0.2(5) . . . . ?
C3 C4 C5 O4 -177.3(4) . . . . ?
C3 C4 C6 C7 1.0(6) . . . . ?
C5 C4 C6 C7 -176.6(3) . . . . ?
C4 C6 C7 C8 -1.3(5) . . . . ?
C4 C6 C7 C9 177.0(3) . . . . ?
C6 C7 C8 C2 0.5(5) . . . . ?
C9 C7 C8 C2 -177.7(3) . . . . ?
C3 C2 C8 C7 0.6(5) . . . . ?
C1 C2 C8 C7 -177.8(3) . . . . ?
C6 C7 C9 C11 -141.6(4) . . . . ?
C8 C7 C9 C11 36.6(6) . . . . ?
C6 C7 C9 C10 36.5(5) . . . . ?
C8 C7 C9 C10 -145.2(3) . . . . ?
C11 C9 C10 C9 1.2(3) . . . 2_656 ?
C7 C9 C10 C9 -177.0(4) . . . 2_656 ?
C10 C9 C11 C12 -2.4(5) . . . . ?
C7 C9 C11 C12 175.8(3) . . . . ?
C9 C11 C12 C11 1.2(3) . . . 2_656 ?
C9 C11 C12 N1 -178.8(3) . . . . ?
N2 C13 C14 C15 -1.4(7) . . . . ?
C13 C14 C15 C16 -0.3(7) . . . . ?
C13 C14 C15 C15 -178.7(5) . . . 5_565 ?
C14 C15 C16 C17 1.2(9) . . . . ?
C15 C15 C16 C17 179.5(6) 5_565 . . . ?
C15 C16 C17 N2 -0.3(11) . . . . ?
C11 C12 N1 O5 -24.9(3) 2_656 . . 2_656 ?
C11 C12 N1 O5 155.1(3) . . . 2_656 ?
C11 C12 N1 O5 155.1(3) 2_656 . . . ?
C11 C12 N1 O5 -24.9(3) . . . . ?
C16 C17 N2 C13 -1.4(10) . . . . ?
C16 C17 N2 Co1 179.2(6) . . . . ?
C14 C13 N2 C17 2.2(7) . . . . ?
C14 C13 N2 Co1 -178.4(4) . . . . ?
O2 C1 O1 Co1 24.4(6) . . . . ?
C2 C1 O1 Co1 -154.5(3) . . . . ?
O4 C5 O3 Co1 0.7(4) . . . 6_556 ?
C4 C5 O3 Co1 -177.6(4) . . . 6_556 ?
O3 C5 O4 Co1 -0.8(4) . . . 6_556 ?
C4 C5 O4 Co1 177.6(3) . . . 6_556 ?
